data_4112416
loop_
_publ_author_name
'Raissa M. Trend'
'Brian M. Stoltz'

_publ_contact_author
;       Michael W. Day
        Beckman Institute
        California Institute of Technology
        Pasadena, CA  91125
        USA
;
_publ_contact_author_email mikeday@caltech.edu
_publ_contact_author_fax '(818) 449 4159'
_publ_contact_author_phone '(818) 395 2734'
_publ_section_title
;
 An Experimentally Derived Model for Stereoselectivity in the Aerobic
 Oxidative Kinetic Resolution of Secondary Alcohols by (Sparteine)PdCl2
;
_journal_name_full 'Journal of the American Chemical Society'
_journal_page_first 4482
_journal_page_last 4483
_journal_paper_doi 10.1021/ja039551q
_journal_volume 126
_journal_year 2004
_chemical_formula_sum 'C29 H41 Cl F6 N3 Pd Sb'
_chemical_formula_weight 809.25
_chemical_name_systematic
; 
 ? 
;
_space_group_IT_number 19
_symmetry_cell_setting orthorhombic
_symmetry_space_group_name_Hall 'P 2ac 2ab'
_symmetry_space_group_name_H-M 'P 21 21 21'
_atom_sites_solution_hydrogens difmap
_atom_sites_solution_primary direct
_atom_sites_solution_secondary difmap
_audit_creation_method SHELXL-97
_cell_angle_alpha 90.00
_cell_angle_beta 90.00
_cell_angle_gamma 90.00
_cell_formula_units_Z 4
_cell_length_a 12.3773(2)
_cell_length_b 13.1425(2)
_cell_length_c 18.7060(3)
_cell_measurement_reflns_used 41762
_cell_measurement_temperature 100(2)
_cell_measurement_theta_max 40.10
_cell_measurement_theta_min 2.27
_cell_volume 3042.88(8)
_computing_cell_refinement 'Bruker SAINT v6.022'
_computing_data_collection 'Bruker SMART v5.054'
_computing_data_reduction 'Bruker SAINT v6.022'
_computing_molecular_graphics 'Bruker SHELXTL'
_computing_publication_material 'Bruker SHELXTL'
_computing_structure_refinement 'SHELXL-97 (Sheldrick, 1997)'
_computing_structure_solution 'SHELXS-97 (Sheldrick, 1990)'
_diffrn_ambient_temperature 100(2)
_diffrn_measured_fraction_theta_full 0.965
_diffrn_measured_fraction_theta_max 0.965
_diffrn_measurement_device_type 'Bruker SMART 1000'
_diffrn_measurement_method '\w scans at 3 \f settings each for 2 2/q settings'
_diffrn_radiation_monochromator graphite
_diffrn_radiation_source 'normal-focus sealed tube'
_diffrn_radiation_type MoK\a
_diffrn_radiation_wavelength 0.71073
_diffrn_reflns_av_R_equivalents 0.0639
_diffrn_reflns_av_sigmaI/netI 0.0568
_diffrn_reflns_limit_h_max 22
_diffrn_reflns_limit_h_min -22
_diffrn_reflns_limit_k_max 23
_diffrn_reflns_limit_k_min -22
_diffrn_reflns_limit_l_max 32
_diffrn_reflns_limit_l_min -33
_diffrn_reflns_number 77220
_diffrn_reflns_theta_full 40.43
_diffrn_reflns_theta_max 40.43
_diffrn_reflns_theta_min 1.89
_exptl_absorpt_coefficient_mu 1.628
_exptl_absorpt_correction_T_max 0.6769
_exptl_absorpt_correction_T_min 0.6409
_exptl_absorpt_correction_type none
_exptl_crystal_colour Clear
_exptl_crystal_density_diffrn 1.766
_exptl_crystal_description Block
_exptl_crystal_F_000 1616
_exptl_crystal_size_max 0.30
_exptl_crystal_size_mid 0.30
_exptl_crystal_size_min 0.26
_refine_diff_density_max 2.104
_refine_diff_density_min -0.833
_refine_diff_density_rms 0.127
_refine_ls_abs_structure_details 'Flack H D (1983), Acta Cryst. A39, 876-881'
_refine_ls_abs_structure_Flack -0.036(8)
_refine_ls_extinction_method none
_refine_ls_goodness_of_fit_ref 1.165
_refine_ls_hydrogen_treatment Unrestrained
_refine_ls_matrix_type 'Full matrix'
_refine_ls_number_parameters 534
_refine_ls_number_reflns 18496
_refine_ls_number_restraints 0
_refine_ls_restrained_S_all 1.165
_refine_ls_R_factor_all 0.0450
_refine_ls_R_factor_gt 0.0313
_refine_ls_shift/su_max 0.003
_refine_ls_shift/su_mean 0.000
_refine_ls_structure_factor_coef Fsqd
_refine_ls_weighting_details w=1/s^2^(Fo^2^)
_refine_ls_weighting_scheme sigma
_refine_ls_wR_factor_gt 0.0489
_refine_ls_wR_factor_ref 0.0507
_reflns_number_gt 15330
_reflns_number_total 18496
_reflns_threshold_expression >2sigma(I)
_cod_data_source_file ja039551qsi20031111_080746.cif
_cod_data_source_block rmt04
_cod_depositor_comments
;
The following automatic conversions were performed:

'_atom_sites_solution_primary' value 'direct methods' was changed to
'direct'.

'_atom_sites_solution_secondary' value 'Difference Fourier map' was
changed to 'difmap'.

'_atom_sites_solution_hydrogens' value 'Difference Fourier map' was
changed to 'difmap'.

Automatic conversion script
Id: cif_fix_values 6452 2018-10-05 10:23:21Z andrius 
;
_cod_database_code 4112416

loop_
_symmetry_equiv_pos_as_xyz
'x, y, z'
'-x+1/2, -y, z+1/2'
'-x, y+1/2, -z+1/2'
'x+1/2, -y+1/2, -z'

loop_
_atom_site_label
_atom_site_type_symbol
_atom_site_fract_x
_atom_site_fract_y
_atom_site_fract_z
_atom_site_U_iso_or_equiv
_atom_site_adp_type
_atom_site_occupancy
_atom_site_symmetry_multiplicity
_atom_site_calc_flag
Pd Pd 0.797743(9) 0.919967(9) 0.291004(6) 0.01023(2) Uani 1 1 d
Cl Cl 0.87800(3) 1.02478(3) 0.20537(2) 0.01754(7) Uani 1 1 d
N1 N 0.83004(11) 0.78664(11) 0.23382(7) 0.0136(3) Uani 1 1 d
N2 N 0.76976(10) 0.82620(10) 0.38219(7) 0.0115(2) Uani 1 1 d
N3 N 0.76463(10) 1.05859(10) 0.34009(7) 0.0117(2) Uani 1 1 d
C1 C 0.85319(15) 0.80284(15) 0.15542(10) 0.0185(3) Uani 1 1 d
C2 C 0.75712(15) 0.84206(15) 0.11304(10) 0.0197(3) Uani 1 1 d
C3 C 0.65738(16) 0.77555(16) 0.12285(10) 0.0217(4) Uani 1 1 d
C4 C 0.63783(13) 0.75729(14) 0.20247(10) 0.0175(3) Uani 1 1 d
C5 C 0.73707(14) 0.71161(13) 0.23735(10) 0.0156(3) Uani 1 1 d
C6 C 0.71970(14) 0.67002(13) 0.31243(9) 0.0160(3) Uani 1 1 d
C7 C 0.68534(13) 0.74827(13) 0.36765(9) 0.0139(3) Uani 1 1 d
C8 C 0.73469(14) 0.89166(13) 0.44381(9) 0.0144(3) Uani 1 1 d
C9 C 0.73443(14) 0.83988(14) 0.51682(11) 0.0192(3) Uani 1 1 d
C10 C 0.84707(16) 0.80009(15) 0.53353(10) 0.0209(4) Uani 1 1 d
C11 C 0.88352(15) 0.73012(14) 0.47389(9) 0.0195(3) Uani 1 1 d
C12 C 0.87852(13) 0.77886(13) 0.39888(9) 0.0145(3) Uani 1 1 d
C13 C 0.91035(14) 0.70030(14) 0.34195(10) 0.0174(3) Uani 1 1 d
C14 C 0.92936(14) 0.74325(14) 0.26779(10) 0.0177(3) Uani 1 1 d
C15 C 0.82339(15) 0.61680(14) 0.33675(10) 0.0200(3) Uani 1 1 d
C16 C 0.85385(13) 1.11193(13) 0.35747(9) 0.0149(3) Uani 1 1 d
C17 C 0.84999(15) 1.21062(14) 0.38231(10) 0.0188(3) Uani 1 1 d
C18 C 0.75118(16) 1.25794(15) 0.38753(11) 0.0214(4) Uani 1 1 d
C19 C 0.65911(15) 1.20356(14) 0.37026(10) 0.0186(3) Uani 1 1 d
C20 C 0.66679(13) 1.10351(13) 0.34753(9) 0.0135(3) Uani 1 1 d
C21 C 0.56603(12) 1.04274(13) 0.33370(8) 0.0122(3) Uani 1 1 d
C22 C 0.49935(13) 1.01715(12) 0.39234(9) 0.0142(3) Uani 1 1 d
C23 C 0.40665(13) 0.95859(14) 0.37881(9) 0.0157(3) Uani 1 1 d
C24 C 0.37747(12) 0.92824(13) 0.31065(9) 0.0158(3) Uani 1 1 d
C25 C 0.44212(12) 0.95950(14) 0.25356(9) 0.0151(3) Uani 1 1 d
C26 C 0.53439(12) 1.01776(12) 0.26394(9) 0.0143(3) Uani 1 1 d
C27 C 0.52003(14) 1.05222(15) 0.46736(9) 0.0191(3) Uani 1 1 d
C28 C 0.27658(14) 0.86650(16) 0.29791(11) 0.0211(4) Uani 1 1 d
C29 C 0.59019(14) 1.06236(15) 0.19930(10) 0.0191(3) Uani 1 1 d
H1A H 0.8777(17) 0.7430(18) 0.1363(12) 0.025(6) Uiso 1 1 d
H1B H 0.9163(16) 0.8502(16) 0.1487(11) 0.016(5) Uiso 1 1 d
H2A H 0.7392(17) 0.9099(19) 0.1244(12) 0.028(6) Uiso 1 1 d
H2B H 0.7709(16) 0.8433(17) 0.0687(13) 0.021(6) Uiso 1 1 d
H3A H 0.6695(17) 0.7119(18) 0.1044(12) 0.023(6) Uiso 1 1 d
H3B H 0.5985(19) 0.8100(17) 0.1012(12) 0.025(6) Uiso 1 1 d
H4A H 0.6130(17) 0.8197(16) 0.2251(11) 0.017(5) Uiso 1 1 d
H4B H 0.5820(16) 0.7141(16) 0.2115(12) 0.021(5) Uiso 1 1 d
H5 H 0.7605(15) 0.6560(15) 0.2091(12) 0.014(5) Uiso 1 1 d
H6 H 0.6559(17) 0.6250(18) 0.3085(12) 0.030(6) Uiso 1 1 d
H7A H 0.6307(15) 0.7824(15) 0.3541(10) 0.011(5) Uiso 1 1 d
H7B H 0.6656(13) 0.7144(15) 0.4068(10) 0.005(4) Uiso 1 1 d
H8A H 0.6663(14) 0.9165(15) 0.4314(10) 0.009(4) Uiso 1 1 d
H8B H 0.7800(16) 0.9479(17) 0.4452(11) 0.021(5) Uiso 1 1 d
H9A H 0.6851(19) 0.7920(18) 0.5233(13) 0.030(6) Uiso 1 1 d
H9B H 0.7176(17) 0.8900(17) 0.5490(12) 0.024(6) Uiso 1 1 d
H10A H 0.8899(18) 0.8471(17) 0.5378(12) 0.023(6) Uiso 1 1 d
H10B H 0.8539(15) 0.7620(16) 0.5774(11) 0.016(5) Uiso 1 1 d
H11A H 0.8332(18) 0.6702(18) 0.4768(13) 0.034(6) Uiso 1 1 d
H11B H 0.9580(16) 0.7078(15) 0.4808(12) 0.018(5) Uiso 1 1 d
H12 H 0.9275(15) 0.8316(15) 0.4010(11) 0.012(5) Uiso 1 1 d
H13 H 0.9754(14) 0.6703(14) 0.3596(10) 0.004(4) Uiso 1 1 d
H14A H 0.9851(17) 0.7978(17) 0.2639(11) 0.019(5) Uiso 1 1 d
H14B H 0.9533(15) 0.6901(15) 0.2357(10) 0.009(5) Uiso 1 1 d
H15A H 0.8185(16) 0.5825(16) 0.3799(11) 0.019(5) Uiso 1 1 d
H15B H 0.8438(14) 0.5650(16) 0.3030(11) 0.016(5) Uiso 1 1 d
H16 H 0.9160(14) 1.0803(16) 0.3538(10) 0.012(5) Uiso 1 1 d
H17 H 0.917(2) 1.2412(19) 0.3904(14) 0.039(7) Uiso 1 1 d
H18 H 0.7498(17) 1.3187(19) 0.3989(13) 0.023(6) Uiso 1 1 d
H19 H 0.5948(17) 1.2330(16) 0.3753(11) 0.020(5) Uiso 1 1 d
H23 H 0.3643(17) 0.9410(18) 0.4183(12) 0.031(6) Uiso 1 1 d
H25 H 0.4220(15) 0.9362(16) 0.2076(11) 0.022(5) Uiso 1 1 d
H27A H 0.5885(19) 1.0680(19) 0.4803(13) 0.041(7) Uiso 1 1 d
H27B H 0.4862(18) 1.0017(18) 0.5026(13) 0.037(7) Uiso 1 1 d
H27C H 0.4825(19) 1.1118(19) 0.4790(14) 0.037(7) Uiso 1 1 d
H28A H 0.2870(18) 0.8041(18) 0.2876(13) 0.026(6) Uiso 1 1 d
H28B H 0.235(2) 0.888(2) 0.2531(17) 0.063(10) Uiso 1 1 d
H28C H 0.2352(19) 0.8641(19) 0.3343(14) 0.031(7) Uiso 1 1 d
H29A H 0.5808(15) 1.0252(16) 0.1566(12) 0.018(5) Uiso 1 1 d
H29B H 0.6582(18) 1.0718(17) 0.2026(11) 0.025(6) Uiso 1 1 d
H29C H 0.569(2) 1.136(2) 0.1929(16) 0.060(9) Uiso 1 1 d
Sb Sb 0.606406(9) 0.462994(9) 0.515295(6) 0.01566(2) Uani 1 1 d
F1 F 0.45764(9) 0.48580(10) 0.51791(7) 0.0346(3) Uani 1 1 d
F2 F 0.60987(9) 0.45338(9) 0.61551(5) 0.0245(2) Uani 1 1 d
F3 F 0.75502(8) 0.43879(10) 0.50960(7) 0.0304(3) Uani 1 1 d
F4 F 0.60367(9) 0.47361(10) 0.41534(6) 0.0310(3) Uani 1 1 d
F5 F 0.57960(9) 0.32313(8) 0.50900(6) 0.0241(2) Uani 1 1 d
F6 F 0.63163(12) 0.60303(9) 0.52282(7) 0.0404(3) Uani 1 1 d

loop_
_atom_site_aniso_label
_atom_site_aniso_U_11
_atom_site_aniso_U_22
_atom_site_aniso_U_33
_atom_site_aniso_U_23
_atom_site_aniso_U_13
_atom_site_aniso_U_12
Pd 0.01029(4) 0.00927(4) 0.01113(5) -0.00060(4) 0.00179(4) -0.00079(4)
Cl 0.02030(17) 0.01622(18) 0.01609(17) 0.00072(14) 0.00463(14) -0.00573(14)
N1 0.0138(6) 0.0127(6) 0.0144(6) -0.0025(5) 0.0030(5) -0.0006(5)
N2 0.0128(6) 0.0105(6) 0.0113(6) -0.0012(5) 0.0005(4) -0.0004(5)
N3 0.0127(5) 0.0112(6) 0.0111(6) 0.0008(4) 0.0004(4) 0.0002(4)
C1 0.0202(8) 0.0192(9) 0.0160(8) -0.0035(6) 0.0054(6) -0.0019(7)
C2 0.0260(9) 0.0189(9) 0.0142(9) -0.0021(6) 0.0012(7) -0.0036(7)
C3 0.0233(9) 0.0232(10) 0.0186(9) -0.0020(7) -0.0031(7) -0.0039(7)
C4 0.0181(7) 0.0180(8) 0.0165(8) -0.0013(6) -0.0009(6) -0.0043(6)
C5 0.0193(8) 0.0119(7) 0.0157(8) -0.0027(6) 0.0018(6) -0.0028(6)
C6 0.0202(8) 0.0117(7) 0.0162(8) -0.0014(6) 0.0012(6) -0.0028(6)
C7 0.0147(7) 0.0128(7) 0.0141(8) -0.0001(6) 0.0023(6) -0.0023(6)
C8 0.0189(7) 0.0126(7) 0.0115(7) -0.0029(5) 0.0016(6) 0.0006(6)
C9 0.0258(8) 0.0166(8) 0.0152(8) -0.0005(7) 0.0029(7) -0.0018(7)
C10 0.0275(9) 0.0203(9) 0.0150(9) 0.0025(6) -0.0043(7) -0.0058(8)
C11 0.0219(8) 0.0166(8) 0.0200(9) 0.0024(6) -0.0037(7) 0.0021(7)
C12 0.0132(7) 0.0134(7) 0.0169(8) 0.0005(6) -0.0008(5) 0.0010(6)
C13 0.0180(8) 0.0155(8) 0.0188(8) -0.0008(6) -0.0008(6) 0.0058(6)
C14 0.0143(7) 0.0184(8) 0.0204(9) -0.0025(6) 0.0028(6) 0.0037(6)
C15 0.0267(9) 0.0117(8) 0.0216(9) -0.0003(6) -0.0003(7) 0.0028(7)
C16 0.0144(7) 0.0166(8) 0.0137(7) 0.0004(6) -0.0003(6) -0.0007(6)
C17 0.0186(8) 0.0152(8) 0.0224(9) -0.0033(6) 0.0003(6) -0.0056(7)
C18 0.0255(9) 0.0131(8) 0.0256(10) -0.0081(7) 0.0014(7) -0.0017(7)
C19 0.0170(8) 0.0146(8) 0.0242(9) -0.0052(7) 0.0015(6) 0.0027(6)
C20 0.0143(7) 0.0142(8) 0.0122(7) -0.0007(5) 0.0006(5) 0.0015(6)
C21 0.0132(6) 0.0108(7) 0.0126(7) -0.0015(5) -0.0007(5) 0.0022(6)
C22 0.0152(7) 0.0147(8) 0.0127(7) -0.0019(5) 0.0008(5) 0.0031(6)
C23 0.0150(7) 0.0170(7) 0.0151(7) 0.0022(6) 0.0014(5) -0.0005(6)
C24 0.0138(7) 0.0137(7) 0.0198(8) -0.0005(6) -0.0020(5) 0.0020(6)
C25 0.0163(7) 0.0144(7) 0.0147(7) -0.0013(6) -0.0024(5) 0.0032(6)
C26 0.0141(7) 0.0144(8) 0.0143(7) 0.0014(5) 0.0002(5) 0.0031(6)
C27 0.0166(7) 0.0254(10) 0.0153(8) -0.0043(6) 0.0005(6) 0.0001(7)
C28 0.0189(8) 0.0225(9) 0.0218(9) -0.0019(7) -0.0011(7) -0.0040(7)
C29 0.0175(8) 0.0249(9) 0.0149(8) 0.0035(6) 0.0012(6) -0.0006(6)
Sb 0.01852(5) 0.01563(5) 0.01283(5) 0.00198(4) 0.00157(4) 0.00087(4)
F1 0.0242(5) 0.0450(8) 0.0348(7) 0.0132(6) 0.0067(5) 0.0150(5)
F2 0.0355(6) 0.0241(6) 0.0140(5) 0.0001(4) 0.0001(4) -0.0038(5)
F3 0.0169(5) 0.0439(8) 0.0304(6) -0.0104(6) -0.0031(4) -0.0036(5)
F4 0.0326(6) 0.0458(8) 0.0145(5) 0.0061(5) 0.0006(5) 0.0020(6)
F5 0.0304(6) 0.0197(5) 0.0224(6) -0.0030(4) -0.0027(4) -0.0026(4)
F6 0.0683(9) 0.0179(6) 0.0349(7) 0.0040(5) 0.0144(7) -0.0059(6)

loop_
_atom_type_symbol
_atom_type_description
_atom_type_scat_dispersion_real
_atom_type_scat_dispersion_imag
_atom_type_scat_source
C C 0.0033 0.0016 'International Tables Vol C Tables 4.2.6.8 and 6.1.1.4'
H H 0.0000 0.0000 'International Tables Vol C Tables 4.2.6.8 and 6.1.1.4'
N N 0.0061 0.0033 'International Tables Vol C Tables 4.2.6.8 and 6.1.1.4'
F F 0.0171 0.0103 'International Tables Vol C Tables 4.2.6.8 and 6.1.1.4'
Cl Cl 0.1484 0.1585 'International Tables Vol C Tables 4.2.6.8 and 6.1.1.4'
Sb Sb -0.5866 1.5461 'International Tables Vol C Tables 4.2.6.8 and 6.1.1.4'
Pd Pd -0.9988 1.0072 'International Tables Vol C Tables 4.2.6.8 and 6.1.1.4'

loop_
_geom_angle_atom_site_label_1
_geom_angle_atom_site_label_2
_geom_angle_atom_site_label_3
_geom_angle
_geom_angle_publ_flag
N3 Pd N1 175.42(5) yes
N3 Pd N2 96.95(5) yes
N1 Pd N2 87.48(5) yes
N3 Pd Cl 82.53(4) yes
N1 Pd Cl 93.56(4) yes
N2 Pd Cl 163.51(4) yes
C14 N1 C1 108.07(13) ?
C14 N1 C5 110.91(13) ?
C1 N1 C5 106.14(13) ?
C14 N1 Pd 105.02(10) ?
C1 N1 Pd 114.53(11) ?
C5 N1 Pd 112.17(10) ?
C7 N2 C8 109.35(12) ?
C7 N2 C12 112.26(13) ?
C8 N2 C12 109.49(12) ?
C7 N2 Pd 111.44(10) ?
C8 N2 Pd 109.25(10) ?
C12 N2 Pd 104.94(9) ?
C16 N3 C20 118.76(14) ?
C16 N3 Pd 113.61(11) ?
C20 N3 Pd 127.09(11) ?
N1 C1 C2 113.97(14) ?
N1 C1 H1A 108.7(14) ?
C2 C1 H1A 110.3(14) ?
N1 C1 H1B 110.8(12) ?
C2 C1 H1B 109.5(11) ?
H1A C1 H1B 103.0(17) ?
C1 C2 C3 112.13(16) ?
C1 C2 H2A 112.8(14) ?
C3 C2 H2A 109.0(13) ?
C1 C2 H2B 111.1(14) ?
C3 C2 H2B 107.0(15) ?
H2A C2 H2B 104(2) ?
C2 C3 C4 109.62(15) ?
C2 C3 H3A 110.2(14) ?
C4 C3 H3A 104.5(14) ?
C2 C3 H3B 107.3(14) ?
C4 C3 H3B 111.7(14) ?
H3A C3 H3B 113.6(19) ?
C5 C4 C3 110.71(15) ?
C5 C4 H4A 113.7(12) ?
C3 C4 H4A 110.0(12) ?
C5 C4 H4B 106.8(13) ?
C3 C4 H4B 113.5(15) ?
H4A C4 H4B 101.8(18) ?
N1 C5 C4 109.80(14) ?
N1 C5 C6 112.37(14) ?
C4 C5 C6 115.16(14) ?
N1 C5 H5 104.1(12) ?
C4 C5 H5 108.3(12) ?
C6 C5 H5 106.3(13) ?
C7 C6 C5 115.08(14) ?
C7 C6 C15 110.01(14) ?
C5 C6 C15 108.66(14) ?
C7 C6 H6 103.4(13) ?
C5 C6 H6 105.0(14) ?
C15 C6 H6 114.7(13) ?
N2 C7 C6 113.19(13) ?
N2 C7 H7A 104.5(13) ?
C6 C7 H7A 112.2(14) ?
N2 C7 H7B 112.7(12) ?
C6 C7 H7B 107.3(12) ?
H7A C7 H7B 106.9(17) ?
N2 C8 C9 115.59(14) ?
N2 C8 H8A 105.7(12) ?
C9 C8 H8A 112.1(11) ?
N2 C8 H8B 107.6(13) ?
C9 C8 H8B 109.3(13) ?
H8A C8 H8B 106.0(17) ?
C10 C9 C8 109.59(15) ?
C10 C9 H9A 111.0(15) ?
C8 C9 H9A 116.2(16) ?
C10 C9 H9B 108.7(13) ?
C8 C9 H9B 105.6(14) ?
H9A C9 H9B 105(2) ?
C11 C10 C9 109.29(15) ?
C11 C10 H10A 109.7(16) ?
C9 C10 H10A 110.8(15) ?
C11 C10 H10B 106.5(12) ?
C9 C10 H10B 115.7(11) ?
H10A C10 H10B 104.6(19) ?
C10 C11 C12 113.93(15) ?
C10 C11 H11A 104.6(14) ?
C12 C11 H11A 110.5(14) ?
C10 C11 H11B 111.5(13) ?
C12 C11 H11B 106.4(13) ?
H11A C11 H11B 110.0(17) ?
N2 C12 C13 111.18(13) ?
N2 C12 C11 113.15(14) ?
C13 C12 C11 109.96(14) ?
N2 C12 H12 106.5(12) ?
C13 C12 H12 111.6(13) ?
C11 C12 H12 104.2(13) ?
C14 C13 C12 115.11(15) ?
C14 C13 C15 108.42(15) ?
C12 C13 C15 110.11(14) ?
C14 C13 H13 109.8(11) ?
C12 C13 H13 104.7(11) ?
C15 C13 H13 108.4(11) ?
N1 C14 C13 113.76(13) ?
N1 C14 H14A 105.3(12) ?
C13 C14 H14A 116.2(12) ?
N1 C14 H14B 105.3(11) ?
C13 C14 H14B 110.3(11) ?
H14A C14 H14B 105.2(16) ?
C6 C15 C13 106.20(14) ?
C6 C15 H15A 115.2(13) ?
C13 C15 H15A 109.7(13) ?
C6 C15 H15B 110.4(11) ?
C13 C15 H15B 111.2(11) ?
H15A C15 H15B 104.1(17) ?
N3 C16 C17 122.84(16) ?
N3 C16 H16 116.9(13) ?
C17 C16 H16 120.2(13) ?
C18 C17 C16 118.69(16) ?
C18 C17 H17 125.7(16) ?
C16 C17 H17 115.4(16) ?
C17 C18 C19 118.84(17) ?
C17 C18 H18 118.2(15) ?
C19 C18 H18 122.9(15) ?
C18 C19 C20 120.36(17) ?
C18 C19 H19 119.2(13) ?
C20 C19 H19 120.4(14) ?
N3 C20 C19 120.44(15) ?
N3 C20 C21 119.50(14) ?
C19 C20 C21 120.02(15) ?
C26 C21 C22 120.24(14) ?
C26 C21 C20 121.10(14) ?
C22 C21 C20 118.51(14) ?
C23 C22 C21 117.88(14) ?
C23 C22 C27 118.47(14) ?
C21 C22 C27 123.62(15) ?
C24 C23 C22 122.49(15) ?
C24 C23 H23 120.7(14) ?
C22 C23 H23 116.8(14) ?
C23 C24 C25 118.05(15) ?
C23 C24 C28 121.12(16) ?
C25 C24 C28 120.79(16) ?
C26 C25 C24 121.77(15) ?
C26 C25 H25 121.5(12) ?
C24 C25 H25 116.7(12) ?
C25 C26 C21 119.29(15) ?
C25 C26 C29 118.55(15) ?
C21 C26 C29 121.77(15) ?
C22 C27 H27A 118.7(16) ?
C22 C27 H27B 109.5(13) ?
H27A C27 H27B 111(2) ?
C22 C27 H27C 112.9(16) ?
H27A C27 H27C 102(2) ?
H27B C27 H27C 100.9(19) ?
C24 C28 H28A 115.3(15) ?
C24 C28 H28B 113.5(17) ?
H28A C28 H28B 99(2) ?
C24 C28 H28C 113.1(16) ?
H28A C28 H28C 104(2) ?
H28B C28 H28C 111(2) ?
C26 C29 H29A 114.8(13) ?
C26 C29 H29B 116.7(15) ?
H29A C29 H29B 105.0(18) ?
C26 C29 H29C 110.5(17) ?
H29A C29 H29C 111(2) ?
H29B C29 H29C 97(2) ?
F1 Sb F3 178.15(6) ?
F1 Sb F5 89.11(5) ?
F3 Sb F5 90.21(5) ?
F1 Sb F6 90.27(6) ?
F3 Sb F6 90.43(6) ?
F5 Sb F6 179.07(6) ?
F1 Sb F4 89.79(5) ?
F3 Sb F4 88.49(5) ?
F5 Sb F4 90.41(5) ?
F6 Sb F4 90.28(6) ?
F1 Sb F2 90.41(5) ?
F3 Sb F2 91.32(5) ?
F5 Sb F2 90.05(5) ?
F6 Sb F2 89.27(5) ?
F4 Sb F2 179.50(5) ?

loop_
_geom_bond_atom_site_label_1
_geom_bond_atom_site_label_2
_geom_bond_distance
_geom_bond_publ_flag
Pd N3 2.0809(13) yes
Pd N1 2.0914(14) yes
Pd N2 2.1326(14) yes
Pd Cl 2.3345(4) yes
N1 C14 1.497(2) ?
N1 C1 1.509(2) ?
N1 C5 1.517(2) ?
N2 C7 1.488(2) ?
N2 C8 1.503(2) ?
N2 C12 1.515(2) ?
N3 C16 1.348(2) ?
N3 C20 1.355(2) ?
C1 C2 1.519(3) ?
C1 H1A 0.92(2) ?
C1 H1B 1.01(2) ?
C2 C3 1.524(3) ?
C2 H2A 0.94(2) ?
C2 H2B 0.85(2) ?
C3 C4 1.528(3) ?
C3 H3A 0.92(2) ?
C3 H3B 0.95(2) ?
C4 C5 1.515(2) ?
C4 H4A 0.97(2) ?
C4 H4B 0.91(2) ?
C5 C6 1.522(2) ?
C5 H5 0.95(2) ?
C6 C7 1.518(2) ?
C6 C15 1.531(2) ?
C6 H6 0.99(2) ?
C7 H7A 0.85(2) ?
C7 H7B 0.891(19) ?
C8 C9 1.526(3) ?
C8 H8A 0.937(18) ?
C8 H8B 0.93(2) ?
C9 C10 1.522(3) ?
C9 H9A 0.89(2) ?
C9 H9B 0.92(2) ?
C10 C11 1.515(3) ?
C10 H10A 0.82(2) ?
C10 H10B 0.96(2) ?
C11 C12 1.544(2) ?
C11 H11A 1.00(2) ?
C11 H11B 0.98(2) ?
C12 C13 1.535(2) ?
C12 H12 0.92(2) ?
C13 C14 1.516(3) ?
C13 C15 1.540(3) ?
C13 H13 0.956(18) ?
C14 H14A 1.00(2) ?
C14 H14B 0.97(2) ?
C15 H15A 0.93(2) ?
C15 H15B 0.96(2) ?
C16 C17 1.379(2) ?
C16 H16 0.877(19) ?
C17 C18 1.375(3) ?
C17 H17 0.93(3) ?
C18 C19 1.383(3) ?
C18 H18 0.83(2) ?
C19 C20 1.385(2) ?
C19 H19 0.89(2) ?
C20 C21 1.503(2) ?
C21 C26 1.401(2) ?
C21 C22 1.413(2) ?
C22 C23 1.404(2) ?
C22 C27 1.499(2) ?
C23 C24 1.384(2) ?
C23 H23 0.94(2) ?
C24 C25 1.396(2) ?
C24 C28 1.508(2) ?
C25 C26 1.389(2) ?
C25 H25 0.95(2) ?
C26 C29 1.511(2) ?
C27 H27A 0.91(2) ?
C27 H27B 1.03(3) ?
C27 H27C 0.94(3) ?
C28 H28A 0.85(2) ?
C28 H28B 1.02(3) ?
C28 H28C 0.85(3) ?
C29 H29A 0.94(2) ?
C29 H29B 0.85(2) ?
C29 H29C 1.01(3) ?
Sb F1 1.8662(11) ?
Sb F3 1.8697(10) ?
Sb F5 1.8716(11) ?
Sb F6 1.8720(12) ?
Sb F4 1.8753(10) ?
Sb F2 1.8794(10) ?
